data_4036044
loop_
_publ_author_name
'Ganesh Kumar, Mothukuri'
'Veeresh, Kuruva'
'Nalawade, Sachin A.'
'Nithun, Raj V.'
'Gopi, Hosahudya N.'

_publ_section_title
;
 Direct Transformation of N-protected \a,\b-Unsaturated \g-Amino Amides
 into \g-Lactams through a Base Mediated Molecular Rearrangement.
;
_journal_name_full 'The Journal of organic chemistry'
_journal_paper_doi 10.1021/acs.joc.9b01936
_journal_year 2019
_chemical_formula_moiety 'C26 H31 N3 O3'
_chemical_formula_sum 'C26 H31 N3 O3'
_chemical_formula_weight 433.54
_space_group_crystal_system triclinic
_space_group_IT_number 1
_space_group_name_Hall 'P 1'
_space_group_name_H-M_alt 'P 1'
_atom_sites_solution_hydrogens geom
_audit_creation_method SHELXL-2014/7
_cell_angle_alpha 90.029(2)
_cell_angle_beta 89.977(2)
_cell_angle_gamma 90.011(2)
_cell_formula_units_Z 4
_cell_length_a 6.8272(3)
_cell_length_b 8.0949(3)
_cell_length_c 42.0284(15)
_cell_measurement_reflns_used 9955
_cell_measurement_temperature 100(2)
_cell_measurement_theta_max 66.39
_cell_measurement_theta_min 4.21
_cell_volume 2322.72(16)
_computing_structure_refinement 'SHELXL-2014/7 (Sheldrick, 2014)'
_diffrn_ambient_temperature 100(2)
_diffrn_measured_fraction_theta_full 0.973
_diffrn_measured_fraction_theta_max 0.973
_diffrn_measurement_device_type 'Bruker APEX-II CCD'
_diffrn_measurement_method '\f and \w scans'
_diffrn_radiation_type CuK\a
_diffrn_radiation_wavelength 1.54178
_diffrn_reflns_av_R_equivalents 0.0950
_diffrn_reflns_av_unetI/netI 0.1175
_diffrn_reflns_Laue_measured_fraction_full 0.973
_diffrn_reflns_Laue_measured_fraction_max 0.973
_diffrn_reflns_limit_h_max 8
_diffrn_reflns_limit_h_min -8
_diffrn_reflns_limit_k_max 9
_diffrn_reflns_limit_k_min -9
_diffrn_reflns_limit_l_max 50
_diffrn_reflns_limit_l_min -50
_diffrn_reflns_number 38679
_diffrn_reflns_point_group_measured_fraction_full 0.895
_diffrn_reflns_point_group_measured_fraction_max 0.895
_diffrn_reflns_theta_full 66.970
_diffrn_reflns_theta_max 66.970
_diffrn_reflns_theta_min 2.102
_exptl_absorpt_coefficient_mu 0.652
_exptl_absorpt_correction_type none
_exptl_crystal_density_diffrn 1.240
_exptl_crystal_description rodshape
_exptl_crystal_F_000 1012
_exptl_crystal_size_max 0.1
_exptl_crystal_size_mid 0.05
_exptl_crystal_size_min 0.03
_refine_diff_density_max 0.301
_refine_diff_density_min -0.306
_refine_diff_density_rms 0.066
_refine_ls_abs_structure_details
;
 Flack x determined using 3324 quotients [(I+)-(I-)]/[(I+)+(I-)]
 (Parsons, Flack and Wagner, Acta Cryst. B69 (2013) 249-259).
;
_refine_ls_abs_structure_Flack 0.2(2)
_refine_ls_extinction_method none
_refine_ls_goodness_of_fit_ref 1.263
_refine_ls_hydrogen_treatment constr
_refine_ls_matrix_type full
_refine_ls_number_parameters 1165
_refine_ls_number_reflns 14782
_refine_ls_number_restraints 3
_refine_ls_restrained_S_all 1.263
_refine_ls_R_factor_all 0.1127
_refine_ls_R_factor_gt 0.0664
_refine_ls_shift/su_max 0.000
_refine_ls_shift/su_mean 0.000
_refine_ls_structure_factor_coef Fsqd
_refine_ls_weighting_details 'w=1/[\s^2^(Fo^2^)] where P=(Fo^2^+2Fc^2^)/3'
_refine_ls_weighting_scheme calc
_refine_ls_wR_factor_gt 0.1056
_refine_ls_wR_factor_ref 0.1181
_reflns_Friedel_coverage 0.839
_reflns_Friedel_fraction_full 0.817
_reflns_Friedel_fraction_max 0.817
_reflns_number_gt 10018
_reflns_number_total 14782
_reflns_threshold_expression 'I > 2\s(I)'
_cod_data_source_file jo9b01936_si_002.cif
_cod_data_source_block 2e
_cod_database_code 4036044
_shelx_shelxl_version_number 2014/7
_shelx_space_group_comment
;
The symmetry employed for this shelxl refinement is uniquely defined
by the following loop, which should always be used as a source of
symmetry information in preference to the above space-group names.
They are only intended as comments.
;

loop_
_space_group_symop_operation_xyz
'x, y, z'

loop_
_atom_site_label
_atom_site_type_symbol
_atom_site_fract_x
_atom_site_fract_y
_atom_site_fract_z
_atom_site_U_iso_or_equiv
_atom_site_adp_type
_atom_site_occupancy
_atom_site_site_symmetry_order
_atom_site_calc_flag
_atom_site_refinement_flags_posn
_atom_site_refinement_flags_adp
O7 O 1.0145(6) 0.5016(5) 0.36848(10) 0.0246(11) Uani 1 1 d . .
O1 O -0.0135(6) 0.4989(5) 0.86845(10) 0.0232(11) Uani 1 1 d . .
O9 O 0.2276(6) 0.1679(5) 0.39066(10) 0.0261(11) Uani 1 1 d . .
O4 O 0.5142(6) -0.0014(5) 0.63083(10) 0.0241(11) Uani 1 1 d . .
O6 O -0.2721(6) 0.3314(5) 0.60852(10) 0.0229(11) Uani 1 1 d . .
O12 O 1.2725(6) 0.6679(5) 0.10859(10) 0.0243(11) Uani 1 1 d . .
O3 O 0.7729(6) 0.8312(5) 0.89087(10) 0.0237(11) Uani 1 1 d . .
O5 O 0.2016(6) -0.0660(6) 0.61596(11) 0.0315(12) Uani 1 1 d . .
O10 O 0.4866(6) 1.0016(5) 0.13090(10) 0.0242(11) Uani 1 1 d . .
O11 O 0.7993(6) 1.0656(5) 0.11594(10) 0.0304(12) Uani 1 1 d . .
O8 O 0.7006(6) 0.5664(5) 0.38329(10) 0.0318(12) Uani 1 1 d . .
O2 O 0.2998(6) 0.4339(5) 0.88324(10) 0.0308(12) Uani 1 1 d . .
N8 N 0.5575(7) 0.1966(6) 0.39639(11) 0.0164(12) Uani 1 1 d . .
N11 N 0.9425(7) 0.6953(6) 0.10303(11) 0.0154(12) Uani 1 1 d . .
N10 N 0.6353(7) 0.8403(6) 0.09639(11) 0.0210(13) Uani 1 1 d . .
H10 H 0.5176 0.7971 0.0946 0.025 Uiso 1 1 calc R U
N2 N 0.4425(7) 0.8038(6) 0.89645(11) 0.0144(12) Uani 1 1 d . .
N4 N 0.3638(7) 0.1598(6) 0.59634(12) 0.0210(13) Uani 1 1 d . .
H4 H 0.4816 0.2027 0.5943 0.025 Uiso 1 1 calc R U
N5 N 0.0570(7) 0.3044(6) 0.60300(10) 0.0149(12) Uani 1 1 d . .
N1 N 0.1349(7) 0.6595(6) 0.90282(11) 0.0202(13) Uani 1 1 d . .
H1 H 0.0166 0.7014 0.9049 0.024 Uiso 1 1 calc R U
N6 N 0.1451(8) 0.5555(7) 0.73449(12) 0.0320(15) Uani 1 1 d . .
H6 H 0.1095 0.6273 0.7491 0.038 Uiso 1 1 calc R U
N7 N 0.8653(7) 0.3398(6) 0.40284(12) 0.0217(13) Uani 1 1 d . .
H7 H 0.9829 0.2967 0.4048 0.026 Uiso 1 1 calc R U
N12 N 0.8542(8) 0.4443(7) 0.23459(12) 0.0313(14) Uani 1 1 d . .
H12 H 0.8890 0.3725 0.2493 0.038 Uiso 1 1 calc R U
N9 N 0.6443(8) -0.0549(7) 0.26467(13) 0.0340(15) Uani 1 1 d . .
H9 H 0.6081 -0.1256 0.2499 0.041 Uiso 1 1 calc R U
C16 C 0.6294(9) 0.7785(8) 0.90517(14) 0.0175(15) Uani 1 1 d . .
N3 N 0.3546(8) 1.0547(7) 0.76497(13) 0.0326(15) Uani 1 1 d . .
H3 H 0.3894 1.1268 0.7504 0.039 Uiso 1 1 calc R U
C42 C -0.1293(9) 0.2790(8) 0.59430(14) 0.0187(15) Uani 1 1 d . .
C00R C 0.3699(9) 0.2229(8) 0.40488(14) 0.0212(16) Uani 1 1 d . .
C57 C 0.8465(10) 0.4787(9) 0.38474(16) 0.0263(17) Uani 1 1 d . .
C84 C 1.1283(9) 0.7226(8) 0.09436(14) 0.0218(16) Uani 1 1 d . .
C31 C 0.3455(10) 0.0200(9) 0.61461(16) 0.0256(17) Uani 1 1 d . .
C8 C 0.3456(8) 0.9817(8) 0.95763(14) 0.0197(15) Uani 1 1 d . .
C5 C 0.1547(10) 0.5208(8) 0.88462(15) 0.0243(16) Uani 1 1 d . .
C60 C 0.6538(9) 0.0171(8) 0.45755(14) 0.0212(16) Uani 1 1 d . .
C80 C 0.6539(10) 0.9798(9) 0.11455(16) 0.0262(17) Uani 1 1 d . .
C51 C 0.3194(9) 0.4742(8) 0.73346(15) 0.0232(16) Uani 1 1 d . .
C95 C 0.6835(9) 0.6270(8) 0.20562(14) 0.0232(16) Uani 1 1 d . .
C39 C 0.1334(9) 0.4459(8) 0.50963(14) 0.0237(16) Uani 1 1 d . .
H39 H 0.2175 0.3667 0.5000 0.028 Uiso 1 1 calc R U
C20 C 0.1827(9) 0.8730(8) 0.79359(14) 0.0211(16) Uani 1 1 d . .
C14 C 0.4180(9) 0.6271(8) 0.94066(15) 0.0223(16) Uani 1 1 d . .
H14A H 0.3814 0.6414 0.9633 0.027 Uiso 1 1 calc R U
H14B H 0.3977 0.5101 0.9346 0.027 Uiso 1 1 calc R U
C86 C 0.8448(8) 0.5177(8) 0.04149(14) 0.0197(15) Uani 1 1 d . .
C34 C 0.1534(9) 0.4820(8) 0.54160(14) 0.0203(15) Uani 1 1 d . .
C85 C 0.7007(9) 0.6119(8) 0.06175(14) 0.0230(16) Uani 1 1 d . .
H85A H 0.6410 0.5352 0.0773 0.028 Uiso 1 1 calc R U
H85B H 0.5946 0.6547 0.0480 0.028 Uiso 1 1 calc R U
C017 C 0.5822(9) 0.3726(8) 0.44050(15) 0.0256(17) Uani 1 1 d . .
H01A H 0.6029 0.4897 0.4346 0.031 Uiso 1 1 calc R U
H01B H 0.6189 0.3577 0.4631 0.031 Uiso 1 1 calc R U
C46 C 0.3169(9) 0.3732(8) 0.70565(15) 0.0231(16) Uani 1 1 d . .
C33 C 0.2991(8) 0.3873(7) 0.56170(14) 0.0201(15) Uani 1 1 d . .
H33A H 0.3604 0.4639 0.5771 0.024 Uiso 1 1 calc R U
H33B H 0.4039 0.3434 0.5478 0.024 Uiso 1 1 calc R U
C6 C 0.2942(8) 0.7431(8) 0.91908(14) 0.0198(15) Uani 1 1 d . .
C9 C 0.3682(9) 0.9469(8) 0.98977(14) 0.0255(16) Uani 1 1 d . .
H9A H 0.2851 0.8672 0.9994 0.031 Uiso 1 1 calc R U
C13 C 0.4646(9) 1.1023(8) 0.94460(15) 0.0227(16) Uani 1 1 d . .
H13 H 0.4494 1.1319 0.9229 0.027 Uiso 1 1 calc R U
C43 C 0.1100(9) 0.3989(7) 0.63117(13) 0.0184(15) Uani 1 1 d . .
H43A H 0.0398 0.5059 0.6309 0.022 Uiso 1 1 calc R U
H43B H 0.2523 0.4223 0.6307 0.022 Uiso 1 1 calc R U
C58 C 0.7040(9) 0.2581(8) 0.41901(14) 0.0199(15) Uani 1 1 d . .
C35 C 0.0346(9) 0.6041(7) 0.55483(14) 0.0200(15) Uani 1 1 d . .
H35 H 0.0501 0.6343 0.5765 0.024 Uiso 1 1 calc R U
C17 C 0.3913(9) 0.9010(8) 0.86800(13) 0.0193(15) Uani 1 1 d . .
H17A H 0.4642 1.0068 0.8683 0.023 Uiso 1 1 calc R U
H17B H 0.2495 0.9267 0.8683 0.023 Uiso 1 1 calc R U
C61 C 0.5359(9) -0.1037(8) 0.44448(15) 0.0264(17) Uani 1 1 d . .
H61 H 0.5520 -0.1336 0.4228 0.032 Uiso 1 1 calc R U
C81 C 0.7950(8) 0.7578(8) 0.07986(14) 0.0198(15) Uani 1 1 d . .
C69 C 0.8174(10) 0.1274(8) 0.29369(15) 0.0247(17) Uani 1 1 d . .
C87 C 0.8668(9) 0.5534(8) 0.00972(15) 0.0263(17) Uani 1 1 d . .
H87 H 0.7844 0.6338 0.0002 0.032 Uiso 1 1 calc R U
C40 C 0.0815(9) 0.1267(8) 0.55883(15) 0.0256(17) Uani 1 1 d . .
H40A H 0.1022 0.0100 0.5650 0.031 Uiso 1 1 calc R U
H40B H 0.1181 0.1403 0.5362 0.031 Uiso 1 1 calc R U
C88 C 1.0066(9) 0.4746(8) -0.00858(15) 0.0287(17) Uani 1 1 d . .
H88 H 1.0186 0.5013 -0.0305 0.034 Uiso 1 1 calc R U
C63 C 0.3725(9) -0.1413(8) 0.49439(15) 0.0278(17) Uani 1 1 d . .
H63 H 0.2741 -0.1939 0.5068 0.033 Uiso 1 1 calc R U
C18 C 0.4406(9) 0.8065(8) 0.83757(13) 0.0260(17) Uani 1 1 d . .
H18A H 0.5844 0.7928 0.8360 0.031 Uiso 1 1 calc R U
H18B H 0.3812 0.6951 0.8386 0.031 Uiso 1 1 calc R U
C83 C 1.1318(9) 0.8215(8) 0.06449(14) 0.0263(17) Uani 1 1 d . .
H83A H 1.1817 0.7545 0.0465 0.032 Uiso 1 1 calc R U
H83B H 1.2161 0.9202 0.0670 0.032 Uiso 1 1 calc R U
C7 C 0.2005(9) 0.8868(7) 0.93773(14) 0.0204(15) Uani 1 1 d . .
H7A H 0.1376 0.9635 0.9225 0.024 Uiso 1 1 calc R U
H7B H 0.0969 0.8422 0.9518 0.024 Uiso 1 1 calc R U
C74 C 0.8182(10) 0.0245(8) 0.26593(15) 0.0284(17) Uani 1 1 d . .
C32 C 0.2033(9) 0.2424(8) 0.58002(14) 0.0205(15) Uani 1 1 d . .
C38 C -0.0089(9) 0.5246(8) 0.49130(15) 0.0258(16) Uani 1 1 d . .
H38 H -0.0236 0.4967 0.4695 0.031 Uiso 1 1 calc R U
C65 C 0.6330(9) 0.0519(8) 0.48954(15) 0.0248(16) Uani 1 1 d . .
H65 H 0.7171 0.1311 0.4991 0.030 Uiso 1 1 calc R U
C37 C -0.1266(9) 0.6412(8) 0.50462(15) 0.0272(17) Uani 1 1 d . .
H37 H -0.2230 0.6950 0.4921 0.033 Uiso 1 1 calc R U
C92 C 0.8901(9) 0.6008(8) 0.13113(13) 0.0212(15) Uani 1 1 d . .
H92A H 0.9602 0.4937 0.1307 0.025 Uiso 1 1 calc R U
H92B H 0.7477 0.5775 0.1308 0.025 Uiso 1 1 calc R U
C45 C 0.1313(10) 0.3934(8) 0.69082(14) 0.0272(17) Uani 1 1 d . .
C36 C -0.1060(9) 0.6815(8) 0.53637(15) 0.0272(17) Uani 1 1 d . .
H36 H -0.1888 0.7627 0.5456 0.033 Uiso 1 1 calc R U
C89 C 1.1285(9) 0.3580(8) 0.00458(15) 0.0278(17) Uani 1 1 d . .
H89 H 1.2267 0.3056 -0.0079 0.033 Uiso 1 1 calc R U
C100 C 0.6801(10) 0.5253(9) 0.23343(16) 0.0305(18) Uani 1 1 d . .
C11 C 0.6286(9) 1.1414(8) 0.99460(15) 0.0290(17) Uani 1 1 d . .
H11 H 0.7264 1.1944 1.0070 0.035 Uiso 1 1 calc R U
C29 C 0.5535(10) -0.1593(8) 0.64736(17) 0.0295(18) Uani 1 1 d . .
C15 C 0.6317(9) 0.6781(9) 0.93520(14) 0.0284(18) Uani 1 1 d . .
H15A H 0.6807 0.7447 0.9533 0.034 Uiso 1 1 calc R U
H15B H 0.7162 0.5796 0.9327 0.034 Uiso 1 1 calc R U
C10 C 0.5073(9) 1.0246(8) 1.00793(16) 0.0283(17) Uani 1 1 d . .
H10A H 0.5201 0.9976 1.0298 0.034 Uiso 1 1 calc R U
C54 C 1.0551(10) 0.6595(8) 0.35211(17) 0.0298(18) Uani 1 1 d . .
C82 C 0.9184(9) 0.8719(8) 0.05883(15) 0.0223(16) Uani 1 1 d . .
H82A H 0.8977 0.9889 0.0648 0.027 Uiso 1 1 calc R U
H82B H 0.8830 0.8577 0.0361 0.027 Uiso 1 1 calc R U
C59 C 0.8000(9) 0.1118(8) 0.43757(14) 0.0253(16) Uani 1 1 d . .
H59A H 0.8618 0.0353 0.4222 0.030 Uiso 1 1 calc R U
H59B H 0.9043 0.1557 0.4516 0.030 Uiso 1 1 calc R U
C94 C 0.8678(10) 0.6063(9) 0.19104(15) 0.0279(17) Uani 1 1 d . .
C66 C 0.6108(9) 0.0995(8) 0.36812(13) 0.0235(16) Uani 1 1 d . .
H66A H 0.5401 -0.0073 0.3685 0.028 Uiso 1 1 calc R U
H66B H 0.7530 0.0759 0.3685 0.028 Uiso 1 1 calc R U
C25 C 0.1803(10) 0.9741(8) 0.76577(15) 0.0287(17) Uani 1 1 d . .
C64 C 0.4926(9) -0.0258(8) 0.50798(15) 0.0272(17) Uani 1 1 d . .
H64 H 0.4796 0.0009 0.5299 0.033 Uiso 1 1 calc R U
C02C C 0.3674(9) 0.3220(9) 0.43500(15) 0.0301(18) Uani 1 1 d . .
H02A H 0.3182 0.2548 0.4530 0.036 Uiso 1 1 calc R U
H02B H 0.2830 0.4207 0.4327 0.036 Uiso 1 1 calc R U
C41 C -0.1317(9) 0.1772(8) 0.56422(14) 0.0260(17) Uani 1 1 d . .
H41A H -0.1810 0.2432 0.5461 0.031 Uiso 1 1 calc R U
H41B H -0.2160 0.0786 0.5668 0.031 Uiso 1 1 calc R U
C91 C 0.9651(9) 0.3968(8) 0.05474(15) 0.0263(17) Uani 1 1 d . .
H91 H 0.9508 0.3680 0.0765 0.032 Uiso 1 1 calc R U
C2 C -0.0556(10) 0.3403(9) 0.85209(16) 0.0289(18) Uani 1 1 d . .
C44 C 0.0596(10) 0.3067(8) 0.66188(13) 0.0276(17) Uani 1 1 d . .
H44A H -0.0843 0.2937 0.6633 0.033 Uiso 1 1 calc R U
H44B H 0.1182 0.1949 0.6611 0.033 Uiso 1 1 calc R U
C19 C 0.3675(10) 0.8937(8) 0.80823(14) 0.0240(17) Uani 1 1 d . .
C93 C 0.9408(10) 0.6925(8) 0.16171(13) 0.0279(17) Uani 1 1 d . .
H93A H 1.0849 0.7046 0.1631 0.033 Uiso 1 1 calc R U
H93B H 0.8834 0.8047 0.1608 0.033 Uiso 1 1 calc R U
C24 C 0.0231(11) 0.9770(9) 0.74512(16) 0.0340(19) Uani 1 1 d . .
H24 H 0.0251 1.0437 0.7265 0.041 Uiso 1 1 calc R U
C47 C 0.4805(10) 0.2792(8) 0.69881(16) 0.0302(18) Uani 1 1 d . .
H47 H 0.4839 0.2120 0.6803 0.036 Uiso 1 1 calc R U
C26 C 0.4682(10) 1.0072(9) 0.79019(16) 0.0321(18) Uani 1 1 d . .
H26 H 0.5965 1.0466 0.7945 0.039 Uiso 1 1 calc R U
C68 C 0.6310(10) 0.1040(8) 0.30829(14) 0.0275(18) Uani 1 1 d . .
C52 C 0.0342(10) 0.5072(9) 0.70902(16) 0.0317(18) Uani 1 1 d . .
H52 H -0.0935 0.5474 0.7046 0.038 Uiso 1 1 calc R U
C62 C 0.3946(10) -0.1815(9) 0.46263(16) 0.0326(18) Uani 1 1 d . .
H62 H 0.3125 -0.2628 0.4533 0.039 Uiso 1 1 calc R U
C67 C 0.5594(9) 0.1929(8) 0.33726(13) 0.0271(17) Uani 1 1 d . .
H67A H 0.4155 0.2064 0.3359 0.033 Uiso 1 1 calc R U
H67B H 0.6188 0.3044 0.3380 0.033 Uiso 1 1 calc R U
C12 C 0.6054(9) 1.1801(8) 0.96283(15) 0.0300(17) Uani 1 1 d . .
H12A H 0.6873 1.2613 0.9534 0.036 Uiso 1 1 calc R U
C21 C 0.0175(10) 0.7800(8) 0.80058(15) 0.0280(17) Uani 1 1 d . .
H21 H 0.0129 0.7144 0.8193 0.034 Uiso 1 1 calc R U
C90 C 1.1047(10) 0.3187(8) 0.03641(16) 0.0312(18) Uani 1 1 d . .
H90 H 1.1858 0.2367 0.0458 0.037 Uiso 1 1 calc R U
C96 C 0.5178(10) 0.7202(8) 0.19874(16) 0.0298(18) Uani 1 1 d . .
H96 H 0.5130 0.7861 0.1801 0.036 Uiso 1 1 calc R U
C77 C 0.4462(10) 1.1581(8) 0.14727(16) 0.0281(17) Uani 1 1 d . .
C78 C 0.5875(10) 1.1878(9) 0.17400(16) 0.0378(19) Uani 1 1 d . .
H78A H 0.5866 1.0927 0.1884 0.057 Uiso 1 1 calc R U
H78B H 0.5486 1.2872 0.1857 0.057 Uiso 1 1 calc R U
H78C H 0.7195 1.2030 0.1653 0.057 Uiso 1 1 calc R U
C50 C 0.4772(10) 0.4772(9) 0.75429(16) 0.0358(19) Uani 1 1 d . .
H50 H 0.4754 0.5442 0.7729 0.043 Uiso 1 1 calc R U
C98 C 0.3648(10) 0.6189(10) 0.24708(17) 0.039(2) Uani 1 1 d . .
H98 H 0.2559 0.6206 0.2611 0.047 Uiso 1 1 calc R U
C53 C 0.9133(10) 0.6873(9) 0.32492(16) 0.0379(19) Uani 1 1 d . .
H53A H 0.9165 0.5920 0.3105 0.057 Uiso 1 1 calc R U
H53B H 0.9511 0.7871 0.3132 0.057 Uiso 1 1 calc R U
H53C H 0.7805 0.7010 0.3334 0.057 Uiso 1 1 calc R U
C101 C 0.9676(10) 0.4928(9) 0.20900(17) 0.0325(18) Uani 1 1 d . .
H101 H 1.0957 0.4533 0.2045 0.039 Uiso 1 1 calc R U
C70 C 0.9823(10) 0.2201(8) 0.30055(16) 0.0299(18) Uani 1 1 d . .
H70 H 0.9870 0.2859 0.3193 0.036 Uiso 1 1 calc R U
C75 C 0.5333(11) -0.0066(9) 0.29035(16) 0.0335(18) Uani 1 1 d . .
H75 H 0.4051 -0.0459 0.2948 0.040 Uiso 1 1 calc R U
C73 C 0.9774(11) 0.0234(9) 0.24515(16) 0.0358(19) Uani 1 1 d . .
H73 H 0.9744 -0.0422 0.2264 0.043 Uiso 1 1 calc R U
C30 C 0.4133(10) -0.1872(9) 0.67396(16) 0.040(2) Uani 1 1 d . .
H30A H 0.4144 -0.0914 0.6882 0.059 Uiso 1 1 calc R U
H30B H 0.4519 -0.2861 0.6858 0.059 Uiso 1 1 calc R U
H30C H 0.2811 -0.2025 0.6653 0.059 Uiso 1 1 calc R U
C71 C 1.1400(11) 0.2163(9) 0.27997(16) 0.0376(19) Uani 1 1 d . .
H71 H 1.2525 0.2811 0.2846 0.045 Uiso 1 1 calc R U
C48 C 0.6407(10) 0.2841(9) 0.71942(16) 0.0328(18) Uani 1 1 d . .
H48 H 0.7547 0.2215 0.7147 0.039 Uiso 1 1 calc R U
C49 C 0.6343(11) 0.3812(10) 0.74719(16) 0.040(2) Uani 1 1 d . .
H49 H 0.7428 0.3795 0.7613 0.048 Uiso 1 1 calc R U
C27 C 0.7614(9) -0.1293(8) 0.65935(18) 0.038(2) Uani 1 1 d . .
H27A H 0.8472 -0.1042 0.6413 0.058 Uiso 1 1 calc R U
H27B H 0.8090 -0.2284 0.6703 0.058 Uiso 1 1 calc R U
H27C H 0.7613 -0.0359 0.6742 0.058 Uiso 1 1 calc R U
C99 C 0.5228(11) 0.5224(9) 0.25417(16) 0.0369(19) Uani 1 1 d . .
H99 H 0.5246 0.4554 0.2727 0.044 Uiso 1 1 calc R U
C4 C -0.0537(11) 0.2004(9) 0.87608(17) 0.043(2) Uani 1 1 d . .
H4A H 0.0776 0.1905 0.8853 0.065 Uiso 1 1 calc R U
H4B H -0.0886 0.0968 0.8654 0.065 Uiso 1 1 calc R U
H4C H -0.1487 0.2236 0.8930 0.065 Uiso 1 1 calc R U
C22 C -0.1399(10) 0.7837(9) 0.78003(17) 0.0367(19) Uani 1 1 d . .
H22 H -0.2531 0.7198 0.7847 0.044 Uiso 1 1 calc R U
C3 C -0.2600(10) 0.3712(9) 0.83971(18) 0.041(2) Uani 1 1 d . .
H3A H -0.3494 0.3883 0.8577 0.062 Uiso 1 1 calc R U
H3B H -0.3036 0.2756 0.8273 0.062 Uiso 1 1 calc R U
H3C H -0.2597 0.4698 0.8262 0.062 Uiso 1 1 calc R U
C1 C 0.0871(10) 0.3118(9) 0.82500(16) 0.041(2) Uani 1 1 d . .
H1A H 0.0963 0.4119 0.8120 0.061 Uiso 1 1 calc R U
H1B H 0.0409 0.2198 0.8118 0.061 Uiso 1 1 calc R U
H1C H 0.2165 0.2850 0.8337 0.061 Uiso 1 1 calc R U
C79 C 0.2406(10) 1.1282(9) 0.15962(18) 0.042(2) Uani 1 1 d . .
H79A H 0.1516 1.1106 0.1416 0.062 Uiso 1 1 calc R U
H79B H 0.1971 1.2245 0.1719 0.062 Uiso 1 1 calc R U
H79C H 0.2400 1.0303 0.1733 0.062 Uiso 1 1 calc R U
C56 C 1.0528(11) 0.7984(9) 0.37625(17) 0.045(2) Uani 1 1 d . .
H56A H 0.9245 0.8025 0.3867 0.068 Uiso 1 1 calc R U
H56B H 1.0779 0.9036 0.3655 0.068 Uiso 1 1 calc R U
H56C H 1.1546 0.7790 0.3923 0.068 Uiso 1 1 calc R U
C72 C 1.1378(11) 0.1179(10) 0.25206(17) 0.042(2) Uani 1 1 d . .
H72 H 1.2476 0.1176 0.2382 0.050 Uiso 1 1 calc R U
C23 C -0.1348(10) 0.8810(10) 0.75228(17) 0.038(2) Uani 1 1 d . .
H23 H -0.2439 0.8797 0.7382 0.046 Uiso 1 1 calc R U
C55 C 1.2606(10) 0.6285(9) 0.33968(19) 0.044(2) Uani 1 1 d . .
H55A H 1.3484 0.6050 0.3576 0.066 Uiso 1 1 calc R U
H55B H 1.3072 0.7266 0.3283 0.066 Uiso 1 1 calc R U
H55C H 1.2590 0.5338 0.3251 0.066 Uiso 1 1 calc R U
C97 C 0.3603(10) 0.7158(9) 0.21936(16) 0.0368(19) Uani 1 1 d . .
H97 H 0.2469 0.7794 0.2147 0.044 Uiso 1 1 calc R U
C28 C 0.5534(11) -0.2975(9) 0.62294(18) 0.045(2) Uani 1 1 d . .
H28A H 0.4219 -0.3088 0.6139 0.067 Uiso 1 1 calc R U
H28B H 0.5912 -0.4013 0.6332 0.067 Uiso 1 1 calc R U
H28C H 0.6470 -0.2715 0.6060 0.067 Uiso 1 1 calc R U
C76 C 0.4470(11) 1.2981(9) 0.12301(18) 0.047(2) Uani 1 1 d . .
H76A H 0.5777 1.3077 0.1135 0.070 Uiso 1 1 calc R U
H76B H 0.4129 1.4021 0.1336 0.070 Uiso 1 1 calc R U
H76C H 0.3510 1.2746 0.1063 0.070 Uiso 1 1 calc R U

loop_
_atom_site_aniso_label
_atom_site_aniso_U_11
_atom_site_aniso_U_22
_atom_site_aniso_U_33
_atom_site_aniso_U_23
_atom_site_aniso_U_13
_atom_site_aniso_U_12
O7 0.022(3) 0.018(3) 0.034(3) 0.008(2) 0.008(2) -0.003(2)
O1 0.020(3) 0.020(3) 0.030(3) -0.005(2) -0.005(2) -0.001(2)
O9 0.016(3) 0.028(3) 0.034(3) -0.003(2) -0.004(2) 0.001(2)
O4 0.019(3) 0.022(3) 0.031(3) 0.005(2) -0.008(2) 0.002(2)
O6 0.017(3) 0.022(3) 0.030(3) -0.003(2) 0.004(2) 0.001(2)
O12 0.019(3) 0.025(3) 0.029(3) 0.007(2) -0.002(2) 0.004(2)
O3 0.015(3) 0.023(3) 0.033(3) 0.006(2) 0.004(2) 0.000(2)
O5 0.021(3) 0.029(3) 0.045(3) 0.002(2) 0.000(2) -0.004(2)
O10 0.027(3) 0.015(3) 0.031(3) -0.003(2) 0.005(2) 0.001(2)
O11 0.023(3) 0.025(3) 0.043(3) 0.001(2) 0.000(2) -0.005(2)
O8 0.030(3) 0.025(3) 0.041(3) 0.005(2) -0.003(2) 0.007(2)
O2 0.024(3) 0.029(3) 0.039(3) -0.001(2) 0.001(2) 0.008(2)
N8 0.012(3) 0.021(3) 0.016(3) -0.004(2) 0.000(2) -0.004(2)
N11 0.009(3) 0.022(3) 0.015(3) 0.007(2) 0.004(2) 0.000(2)
N10 0.011(3) 0.025(3) 0.027(3) -0.005(3) -0.002(2) -0.003(2)
N2 0.012(3) 0.015(3) 0.016(3) 0.006(2) 0.000(2) 0.000(2)
N4 0.010(3) 0.023(3) 0.030(3) 0.009(3) 0.001(2) -0.003(2)
N5 0.016(3) 0.016(3) 0.013(3) 0.000(2) -0.001(2) 0.000(2)
N1 0.009(3) 0.025(3) 0.027(3) -0.005(3) 0.001(2) 0.001(2)
N6 0.047(4) 0.027(4) 0.022(3) -0.006(3) -0.001(3) 0.003(3)
N7 0.010(3) 0.025(4) 0.029(3) 0.005(3) -0.001(2) 0.001(2)
N12 0.041(4) 0.028(4) 0.025(3) 0.011(3) 0.002(3) 0.003(3)
N9 0.044(4) 0.033(4) 0.025(3) -0.007(3) -0.004(3) -0.005(3)
C16 0.017(4) 0.017(4) 0.018(3) 0.001(3) 0.002(3) -0.001(3)
N3 0.043(4) 0.025(4) 0.031(4) 0.007(3) -0.003(3) -0.003(3)
C42 0.019(4) 0.013(4) 0.024(4) 0.004(3) 0.003(3) -0.001(3)
C00R 0.015(4) 0.023(4) 0.025(4) 0.004(3) -0.002(3) 0.002(3)
C57 0.024(4) 0.028(5) 0.028(4) 0.002(3) -0.005(3) 0.001(4)
C84 0.025(4) 0.019(4) 0.022(4) 0.002(3) 0.001(3) 0.001(3)
C31 0.019(4) 0.026(5) 0.032(4) -0.002(3) 0.000(3) 0.000(3)
C8 0.016(4) 0.023(4) 0.020(4) -0.003(3) 0.002(3) 0.000(3)
C5 0.027(4) 0.020(4) 0.026(4) 0.001(3) -0.001(3) -0.001(3)
C60 0.014(4) 0.026(4) 0.024(4) 0.002(3) 0.005(3) 0.000(3)
C80 0.020(4) 0.029(5) 0.030(4) -0.001(3) 0.001(3) 0.004(3)
C51 0.026(4) 0.017(4) 0.026(4) -0.001(3) 0.003(3) -0.001(3)
C95 0.028(4) 0.025(4) 0.016(3) 0.004(3) -0.002(3) -0.007(3)
C39 0.029(4) 0.022(4) 0.020(4) 0.002(3) 0.003(3) 0.005(3)
C20 0.027(4) 0.016(4) 0.021(4) 0.004(3) 0.000(3) 0.000(3)
C14 0.021(4) 0.017(4) 0.029(4) 0.007(3) -0.007(3) -0.001(3)
C86 0.015(4) 0.024(4) 0.019(4) 0.001(3) 0.004(3) -0.003(3)
C34 0.019(4) 0.019(4) 0.023(4) 0.007(3) 0.000(3) -0.005(3)
C85 0.026(4) 0.023(4) 0.021(4) 0.000(3) -0.001(3) 0.002(3)
C017 0.027(4) 0.024(4) 0.027(4) -0.007(3) 0.003(3) 0.001(3)
C46 0.024(4) 0.023(4) 0.023(4) -0.001(3) 0.006(3) -0.003(3)
C33 0.014(4) 0.021(4) 0.025(4) 0.004(3) 0.000(3) 0.001(3)
C6 0.014(4) 0.023(4) 0.022(3) 0.003(3) 0.000(3) -0.003(3)
C9 0.029(4) 0.032(5) 0.016(3) 0.000(3) 0.002(3) -0.002(3)
C13 0.026(4) 0.020(4) 0.021(4) 0.002(3) -0.001(3) 0.000(3)
C43 0.022(4) 0.017(4) 0.016(3) -0.005(3) 0.002(3) 0.004(3)
C58 0.017(4) 0.018(4) 0.025(4) 0.001(3) 0.004(3) -0.002(3)
C35 0.027(4) 0.013(4) 0.019(4) -0.002(3) 0.005(3) 0.005(3)
C17 0.020(4) 0.023(4) 0.015(3) 0.007(3) 0.000(3) 0.009(3)
C61 0.030(4) 0.025(4) 0.025(4) 0.004(3) 0.000(3) -0.001(3)
C81 0.014(4) 0.022(4) 0.024(3) -0.001(3) 0.005(3) 0.001(3)
C69 0.028(4) 0.022(4) 0.024(4) 0.002(3) 0.000(3) 0.007(3)
C87 0.025(4) 0.030(5) 0.024(4) 0.001(3) -0.001(3) 0.008(3)
C40 0.026(4) 0.024(4) 0.027(4) -0.009(3) -0.003(3) 0.005(3)
C88 0.032(4) 0.031(5) 0.023(4) 0.006(3) 0.003(3) -0.002(4)
C63 0.024(4) 0.025(4) 0.034(4) 0.014(3) 0.006(3) -0.005(3)
C18 0.027(4) 0.029(5) 0.022(4) 0.000(3) -0.003(3) 0.006(3)
C83 0.019(4) 0.035(5) 0.025(4) 0.007(3) 0.003(3) -0.001(3)
C7 0.023(4) 0.016(4) 0.023(4) 0.002(3) 0.003(3) -0.002(3)
C74 0.037(5) 0.025(5) 0.023(4) -0.003(3) 0.004(4) 0.010(4)
C32 0.020(4) 0.021(4) 0.021(3) 0.005(3) -0.004(3) 0.002(3)
C38 0.021(4) 0.033(5) 0.023(4) 0.004(3) -0.001(3) -0.003(3)
C65 0.017(4) 0.031(5) 0.026(4) -0.004(3) -0.001(3) 0.000(3)
C37 0.026(4) 0.025(4) 0.031(4) 0.007(3) -0.004(3) 0.004(3)
C92 0.028(4) 0.019(4) 0.016(3) 0.007(3) 0.003(3) -0.005(3)
C45 0.038(5) 0.023(4) 0.021(4) 0.006(3) -0.003(3) -0.003(3)
C36 0.038(5) 0.014(4) 0.029(4) 0.003(3) 0.006(3) 0.005(3)
C89 0.020(4) 0.032(5) 0.031(4) -0.007(3) 0.007(3) 0.003(3)
C100 0.041(5) 0.028(5) 0.022(4) -0.001(3) -0.002(4) -0.004(4)
C11 0.018(4) 0.039(5) 0.029(4) -0.001(4) -0.003(3) -0.009(3)
C29 0.030(4) 0.019(4) 0.040(4) 0.014(3) -0.001(4) 0.011(3)
C15 0.020(4) 0.038(5) 0.027(4) 0.014(3) -0.002(3) 0.001(3)
C10 0.024(4) 0.034(5) 0.027(4) 0.000(3) -0.004(3) 0.003(3)
C54 0.031(5) 0.015(4) 0.044(4) 0.007(3) 0.003(4) -0.004(3)
C82 0.018(4) 0.025(4) 0.024(4) 0.006(3) 0.006(3) 0.001(3)
C59 0.021(4) 0.029(4) 0.026(4) -0.001(3) -0.002(3) 0.007(3)
C94 0.030(4) 0.030(5) 0.023(4) 0.005(3) 0.005(3) -0.001(3)
C66 0.022(4) 0.030(4) 0.018(3) 0.001(3) 0.002(3) 0.004(3)
C25 0.043(5) 0.022(4) 0.021(4) 0.001(3) -0.005(3) 0.006(4)
C64 0.021(4) 0.035(5) 0.026(4) -0.002(3) 0.005(3) 0.001(3)
C02C 0.025(4) 0.039(5) 0.026(4) -0.005(3) 0.005(3) 0.001(3)
C41 0.023(4) 0.031(5) 0.024(4) -0.009(3) -0.003(3) -0.001(3)
C91 0.025(4) 0.032(5) 0.022(4) -0.001(3) 0.001(3) 0.002(3)
C2 0.029(4) 0.024(4) 0.033(4) -0.004(3) -0.007(3) -0.003(3)
C44 0.037(4) 0.023(4) 0.022(4) 0.002(3) -0.001(3) -0.009(3)
C19 0.036(4) 0.014(4) 0.022(4) -0.004(3) -0.001(3) 0.004(3)
C93 0.036(4) 0.024(4) 0.023(4) 0.002(3) 0.004(3) -0.011(3)
C24 0.044(5) 0.031(5) 0.027(4) -0.003(3) -0.006(4) 0.013(4)
C47 0.034(4) 0.028(5) 0.028(4) -0.002(3) 0.000(3) 0.001(4)
C26 0.027(4) 0.038(5) 0.032(4) -0.001(4) 0.001(3) 0.001(4)
C68 0.037(5) 0.029(5) 0.016(4) -0.001(3) -0.001(3) 0.007(3)
C52 0.037(5) 0.032(5) 0.026(4) -0.001(3) -0.003(3) 0.001(4)
C62 0.034(5) 0.030(5) 0.034(4) 0.002(4) -0.003(4) -0.005(4)
C67 0.030(4) 0.028(5) 0.023(4) 0.003(3) 0.000(3) 0.007(3)
C12 0.031(4) 0.029(5) 0.030(4) -0.001(3) -0.001(3) -0.002(3)
C21 0.032(4) 0.029(5) 0.023(4) 0.005(3) 0.002(3) -0.001(3)
C90 0.031(5) 0.030(5) 0.033(4) 0.000(3) -0.004(3) 0.008(3)
C96 0.032(4) 0.031(5) 0.027(4) -0.002(3) -0.001(3) 0.003(3)
C77 0.030(5) 0.012(4) 0.042(4) -0.012(3) 0.004(4) -0.001(3)
C78 0.048(5) 0.024(5) 0.042(4) -0.009(4) -0.004(4) -0.007(4)
C50 0.039(5) 0.039(5) 0.029(4) 0.005(4) -0.008(4) -0.008(4)
C98 0.036(5) 0.048(6) 0.032(4) 0.001(4) 0.010(4) -0.006(4)
C53 0.042(5) 0.034(5) 0.037(4) 0.015(4) -0.001(4) 0.006(4)
C101 0.033(4) 0.032(5) 0.032(4) 0.002(4) 0.003(4) 0.004(4)
C70 0.035(5) 0.029(5) 0.025(4) 0.007(3) -0.001(4) 0.000(4)
C75 0.040(5) 0.037(5) 0.023(4) 0.000(4) 0.002(4) -0.001(4)
C73 0.046(5) 0.038(5) 0.024(4) -0.001(4) 0.003(4) 0.013(4)
C30 0.046(5) 0.037(5) 0.036(4) 0.014(4) 0.002(4) -0.009(4)
C71 0.037(5) 0.038(5) 0.038(5) 0.006(4) 0.004(4) 0.000(4)
C48 0.026(4) 0.037(5) 0.035(4) 0.003(4) 0.002(3) 0.002(3)
C49 0.034(5) 0.053(6) 0.034(4) 0.003(4) -0.005(4) -0.008(4)
C27 0.032(4) 0.022(5) 0.061(5) 0.023(4) -0.011(4) 0.004(3)
C99 0.043(5) 0.040(5) 0.028(4) 0.005(4) 0.006(4) -0.002(4)
C4 0.052(5) 0.027(5) 0.051(5) 0.011(4) 0.005(4) 0.003(4)
C22 0.033(5) 0.037(5) 0.040(5) -0.002(4) -0.003(4) -0.001(4)
C3 0.031(5) 0.036(5) 0.057(5) -0.014(4) -0.011(4) -0.004(4)
C1 0.044(5) 0.044(5) 0.034(4) -0.014(4) 0.007(4) 0.006(4)
C79 0.039(5) 0.035(5) 0.051(5) -0.009(4) 0.012(4) 0.005(4)
C56 0.051(5) 0.029(5) 0.055(5) -0.010(4) 0.000(4) -0.002(4)
C72 0.041(5) 0.051(6) 0.033(4) 0.009(4) 0.005(4) 0.011(4)
C23 0.034(5) 0.048(6) 0.033(4) -0.004(4) -0.007(4) 0.009(4)
C55 0.035(5) 0.030(5) 0.067(6) 0.017(4) 0.016(4) -0.006(4)
C97 0.035(5) 0.044(5) 0.032(4) 0.000(4) 0.004(4) 0.002(4)
C28 0.051(5) 0.023(5) 0.059(5) -0.006(4) 0.002(4) 0.012(4)
C76 0.053(5) 0.022(5) 0.065(5) 0.012(4) -0.006(4) 0.010(4)

loop_
_atom_type_symbol
_atom_type_description
_atom_type_scat_dispersion_real
_atom_type_scat_dispersion_imag
_atom_type_scat_source
C C 0.0181 0.0091 'International Tables Vol C Tables 4.2.6.8 and 6.1.1.4'
H H 0.0000 0.0000 'International Tables Vol C Tables 4.2.6.8 and 6.1.1.4'
N N 0.0311 0.0180 'International Tables Vol C Tables 4.2.6.8 and 6.1.1.4'
O O 0.0492 0.0322 'International Tables Vol C Tables 4.2.6.8 and 6.1.1.4'

loop_
_geom_angle_atom_site_label_1
_geom_angle_atom_site_label_2
_geom_angle_atom_site_label_3
_geom_angle
C57 O7 C54 121.0(5)
C5 O1 C2 120.9(5)
C31 O4 C29 120.2(5)
C80 O10 C77 120.8(5)
C00R N8 C58 115.1(5)
C00R N8 C66 122.3(5)
C58 N8 C66 122.4(5)
C84 N11 C92 122.8(5)
C84 N11 C81 114.0(5)
C92 N11 C81 123.0(5)
C80 N10 C81 125.1(5)
C16 N2 C6 115.2(5)
C16 N2 C17 121.9(5)
C6 N2 C17 122.6(5)
C31 N4 C32 125.0(5)
C42 N5 C43 122.6(5)
C42 N5 C32 114.3(5)
C43 N5 C32 122.8(5)
C5 N1 C6 124.9(5)
C51 N6 C52 108.7(5)
C57 N7 C58 124.4(5)
C100 N12 C101 108.9(6)
C74 N9 C75 108.6(6)
O3 C16 N2 124.9(6)
O3 C16 C15 126.3(5)
N2 C16 C15 108.8(5)
C25 N3 C26 110.1(6)
O6 C42 N5 124.9(6)
O6 C42 C41 126.3(5)
N5 C42 C41 108.9(6)
O9 C00R N8 124.6(6)
O9 C00R C02C 126.7(6)
N8 C00R C02C 108.6(5)
O8 C57 O7 125.9(7)
O8 C57 N7 125.6(7)
O7 C57 N7 108.4(6)
O12 C84 N11 124.4(6)
O12 C84 C83 126.1(6)
N11 C84 C83 109.5(5)
O5 C31 O4 126.7(7)
O5 C31 N4 125.2(6)
O4 C31 N4 108.1(6)
C9 C8 C13 117.6(6)
C9 C8 C7 120.6(6)
C13 C8 C7 121.7(5)
O2 C5 O1 126.5(6)
O2 C5 N1 125.7(6)
O1 C5 N1 107.9(6)
C65 C60 C61 118.1(6)
C65 C60 C59 120.3(6)
C61 C60 C59 121.5(6)
O11 C80 O10 126.6(6)
O11 C80 N10 125.1(7)
O10 C80 N10 108.3(6)
N6 C51 C50 130.6(6)
N6 C51 C46 107.0(5)
C50 C51 C46 122.4(6)
C96 C95 C94 134.5(6)
C96 C95 C100 118.0(6)
C94 C95 C100 107.5(6)
C34 C39 C38 120.7(6)
C19 C20 C21 134.2(6)
C19 C20 C25 107.4(6)
C21 C20 C25 118.4(6)
C15 C14 C6 105.5(5)
C87 C86 C91 118.1(6)
C87 C86 C85 120.9(6)
C91 C86 C85 120.9(6)
C39 C34 C35 118.7(6)
C39 C34 C33 120.1(6)
C35 C34 C33 121.3(5)
C86 C85 C81 113.1(5)
C58 C017 C02C 105.4(5)
C47 C46 C45 133.9(6)
C47 C46 C51 118.4(6)
C45 C46 C51 107.7(6)
C34 C33 C32 112.6(5)
N1 C6 N2 111.5(5)
N1 C6 C7 106.2(5)
N2 C6 C7 111.2(5)
N1 C6 C14 113.6(5)
N2 C6 C14 101.8(5)
C7 C6 C14 112.6(5)
C8 C9 C10 121.7(7)
C8 C13 C12 120.7(6)
N5 C43 C44 112.0(5)
N7 C58 N8 111.6(5)
N7 C58 C017 114.2(5)
N8 C58 C017 102.5(5)
N7 C58 C59 105.1(5)
N8 C58 C59 110.7(5)
C017 C58 C59 113.0(5)
C34 C35 C36 120.1(5)
N2 C17 C18 111.1(5)
C60 C61 C62 120.7(6)
N10 C81 N11 110.5(5)
N10 C81 C82 114.3(5)
N11 C81 C82 102.2(4)
N10 C81 C85 105.8(5)
N11 C81 C85 110.1(5)
C82 C81 C85 114.0(5)
C70 C69 C68 135.2(6)
C70 C69 C74 118.8(7)
C68 C69 C74 106.0(6)
C86 C87 C88 121.3(6)
C32 C40 C41 105.5(5)
C89 C88 C87 120.7(6)
C64 C63 C62 119.9(6)
C19 C18 C17 112.2(5)
C84 C83 C82 105.0(5)
C8 C7 C6 113.2(5)
N9 C74 C73 131.1(6)
N9 C74 C69 107.8(6)
C73 C74 C69 121.1(7)
N4 C32 N5 110.9(5)
N4 C32 C40 113.6(5)
N5 C32 C40 102.7(5)
N4 C32 C33 105.4(5)
N5 C32 C33 110.7(5)
C40 C32 C33 113.7(5)
C37 C38 C39 120.1(6)
C60 C65 C64 121.6(6)
C38 C37 C36 120.1(6)
N11 C92 C93 111.9(5)
C52 C45 C46 105.3(6)
C52 C45 C44 128.0(6)
C46 C45 C44 126.7(6)
C37 C36 C35 120.4(6)
C88 C89 C90 118.4(6)
C99 C100 N12 130.4(7)
C99 C100 C95 122.5(7)
N12 C100 C95 107.1(6)
C10 C11 C12 118.7(6)
O4 C29 C30 111.5(5)
O4 C29 C28 108.6(5)
C30 C29 C28 113.3(6)
O4 C29 C27 100.7(5)
C30 C29 C27 112.0(6)
C28 C29 C27 110.0(6)
C16 C15 C14 105.2(5)
C11 C10 C9 120.3(6)
O7 C54 C56 109.2(6)
O7 C54 C53 111.2(5)
C56 C54 C53 112.8(6)
O7 C54 C55 101.0(5)
C56 C54 C55 111.2(6)
C53 C54 C55 110.8(6)
C81 C82 C83 105.8(5)
C60 C59 C58 112.6(5)
C95 C94 C101 106.5(6)
C95 C94 C93 126.7(6)
C101 C94 C93 126.8(7)
N8 C66 C67 111.1(5)
N3 C25 C24 131.1(7)
N3 C25 C20 106.6(5)
C24 C25 C20 122.3(7)
C63 C64 C65 119.4(6)
C00R C02C C017 105.0(5)
C42 C41 C40 105.0(5)
C86 C91 C90 120.4(6)
O1 C2 C1 110.8(5)
O1 C2 C4 109.6(5)
C1 C2 C4 112.3(6)
O1 C2 C3 101.3(5)
C1 C2 C3 111.1(6)
C4 C2 C3 111.2(6)
C45 C44 C43 112.7(5)
C20 C19 C26 106.6(6)
C20 C19 C18 126.6(6)
C26 C19 C18 126.8(6)
C94 C93 C92 113.0(5)
C23 C24 C25 117.8(7)
C46 C47 C48 119.3(6)
N3 C26 C19 109.3(6)
C75 C68 C69 106.8(6)
C75 C68 C67 127.8(7)
C69 C68 C67 125.3(6)
N6 C52 C45 111.2(6)
C63 C62 C61 120.2(6)
C68 C67 C66 112.0(5)
C11 C12 C13 120.9(7)
C20 C21 C22 119.3(6)
C89 C90 C91 121.0(6)
C95 C96 C97 119.3(7)
O10 C77 C78 111.6(5)
O10 C77 C76 109.1(6)
C78 C77 C76 112.3(6)
O10 C77 C79 101.4(5)
C78 C77 C79 111.4(6)
C76 C77 C79 110.5(6)
C49 C50 C51 117.7(7)
C99 C98 C97 121.2(7)
N12 C101 C94 109.9(6)
C69 C70 C71 119.5(7)
N9 C75 C68 110.8(6)
C74 C73 C72 119.2(7)
C70 C71 C72 121.4(7)
C49 C48 C47 120.4(7)
C50 C49 C48 121.7(7)
C100 C99 C98 117.8(7)
C23 C22 C21 120.8(7)
C73 C72 C71 119.9(7)
C24 C23 C22 121.4(6)
C98 C97 C96 121.1(7)

loop_
_geom_bond_atom_site_label_1
_geom_bond_atom_site_label_2
_geom_bond_distance
O7 C57 1.348(8)
O7 C54 1.477(8)
O1 C5 1.346(7)
O1 C2 1.484(8)
O9 C00R 1.225(6)
O4 C31 1.350(7)
O4 C29 1.480(7)
O6 C42 1.220(7)
O12 C84 1.235(7)
O3 C16 1.226(7)
O5 C31 1.205(7)
O10 C80 1.344(8)
O10 C77 1.468(7)
O11 C80 1.213(7)
O8 C57 1.225(7)
O2 C5 1.216(7)
N8 C00R 1.346(7)
N8 C58 1.467(7)
N8 C66 1.470(7)
N11 C84 1.338(7)
N11 C92 1.452(7)
N11 C81 1.490(7)
N10 C80 1.369(8)
N10 C81 1.455(7)
N2 C16 1.344(7)
N2 C6 1.473(7)
N2 C17 1.474(7)
N4 C31 1.373(8)
N4 C32 1.456(7)
N5 C42 1.340(7)
N5 C43 1.455(7)
N5 C32 1.477(8)
N1 C5 1.365(8)
N1 C6 1.452(7)
N6 C51 1.361(7)
N6 C52 1.368(8)
N7 C57 1.364(8)
N7 C58 1.453(7)
N12 C100 1.358(8)
N12 C101 1.382(8)
N9 C74 1.351(8)
N9 C75 1.375(9)
C16 C15 1.502(8)
N3 C25 1.357(8)
N3 C26 1.369(8)
C42 C41 1.509(8)
C00R C02C 1.498(8)
C84 C83 1.489(8)
C8 C9 1.389(8)
C8 C13 1.383(8)
C8 C7 1.507(8)
C60 C65 1.381(8)
C60 C61 1.380(8)
C60 C59 1.512(9)
C51 C50 1.389(8)
C51 C46 1.426(8)
C95 C96 1.390(9)
C95 C94 1.410(9)
C95 C100 1.431(9)
C39 C34 1.382(8)
C39 C38 1.394(8)
C20 C19 1.414(8)
C20 C21 1.388(9)
C20 C25 1.428(9)
C14 C15 1.533(8)
C14 C6 1.556(8)
C86 C87 1.374(8)
C86 C91 1.395(8)
C86 C85 1.508(8)
C34 C35 1.395(8)
C34 C33 1.514(8)
C85 C81 1.546(8)
C017 C58 1.538(8)
C017 C02C 1.540(8)
C46 C47 1.381(9)
C46 C45 1.422(8)
C33 C32 1.548(8)
C6 C7 1.541(8)
C9 C10 1.371(8)
C13 C12 1.381(8)
C43 C44 1.531(8)
C58 C59 1.563(8)
C35 C36 1.384(8)
C17 C18 1.527(8)
C61 C62 1.381(9)
C81 C82 1.531(8)
C69 C70 1.383(9)
C69 C68 1.426(9)
C69 C74 1.433(9)
C87 C88 1.381(9)
C40 C32 1.537(8)
C40 C41 1.528(8)
C88 C89 1.375(8)
C63 C64 1.369(8)
C63 C62 1.382(9)
C18 C19 1.507(8)
C83 C82 1.532(8)
C74 C73 1.394(9)
C38 C37 1.360(9)
C65 C64 1.384(9)
C37 C36 1.381(8)
C92 C93 1.524(8)
C45 C52 1.368(9)
C45 C44 1.487(8)
C89 C90 1.385(9)
C100 C99 1.383(10)
C11 C10 1.376(9)
C11 C12 1.381(8)
C29 C30 1.489(9)
C29 C28 1.517(9)
C29 C27 1.526(9)
C54 C56 1.514(9)
C54 C53 1.515(8)
C54 C55 1.518(9)
C94 C101 1.371(9)
C94 C93 1.502(8)
C66 C67 1.542(8)
C25 C24 1.380(9)
C91 C90 1.378(9)
C2 C1 1.516(9)
C2 C4 1.517(9)
C2 C3 1.511(8)
C19 C26 1.375(9)
C24 C23 1.363(10)
C47 C48 1.396(8)
C68 C75 1.347(9)
C68 C67 1.496(9)
C21 C22 1.379(8)
C96 C97 1.381(9)
C77 C78 1.500(8)
C77 C76 1.525(9)
C77 C79 1.516(9)
C50 C49 1.357(10)
C98 C99 1.366(9)
C98 C97 1.405(9)
C70 C71 1.381(9)
C73 C72 1.367(9)
C71 C72 1.418(9)
C48 C49 1.407(9)
C22 C23 1.408(9)
